data_4311600
loop_
_publ_author_name
'Scott D. Bunge'
'Timothy J. Boyle'
'Harry D. Pratt'
'Todd M. Alam'
'Mark A. Rodriguez'

_publ_section_title
;
 Synthesis and Characterization of a Series of Rubidium Alkoxides and
 Rubidium-Titanium Double Alkoxides
;
_journal_name_full 'Inorganic Chemistry'
_journal_page_first 6035
_journal_page_last 6041
_journal_paper_doi 10.1021/ic049325x
_journal_volume 43
_journal_year 2004
_chemical_formula_sum 'C32 H36 O4 Ti'
_chemical_formula_weight 532.51
_chemical_name_common '(2) Ti(DMP)4'
_chemical_name_systematic
; 
 ? 
;
_space_group_IT_number 2
_symmetry_cell_setting triclinic
_symmetry_space_group_name_Hall '-P 1'
_symmetry_space_group_name_H-M 'P -1'
_atom_sites_solution_hydrogens geom
_atom_sites_solution_primary direct
_atom_sites_solution_secondary difmap
_audit_creation_method SHELXL-97
_cell_angle_alpha 78.243(4)
_cell_angle_beta 86.099(5)
_cell_angle_gamma 88.529(5)
_cell_formula_units_Z 2
_cell_length_a 9.161(3)
_cell_length_b 9.625(3)
_cell_length_c 16.719(5)
_cell_measurement_reflns_used 849
_cell_measurement_temperature 168(2)
_cell_measurement_theta_max 24.53
_cell_measurement_theta_min 2.49
_cell_volume 1439.8(8)
_computing_cell_refinement 'Bruker SMART'
_computing_data_collection 'Bruker SMART'
_computing_data_reduction 'Bruker SAINT'
_computing_molecular_graphics 'Bruker SHELXTL'
_computing_publication_material 'Bruker SHELXTL'
_computing_structure_refinement 'SHELXL-97 (Sheldrick, 1997)'
_computing_structure_solution 'SHELXS-97 (Sheldrick, 1990)'
_diffrn_ambient_temperature 168(2)
_diffrn_measured_fraction_theta_full 0.964
_diffrn_measured_fraction_theta_max 0.964
_diffrn_measurement_device_type 'CCD area detector'
_diffrn_measurement_method 'phi and omega scans'
_diffrn_radiation_monochromator graphite
_diffrn_radiation_source 'fine-focus sealed tube'
_diffrn_radiation_type MoK\a
_diffrn_radiation_wavelength 0.71073
_diffrn_reflns_av_R_equivalents 0.0313
_diffrn_reflns_av_sigmaI/netI 0.0488
_diffrn_reflns_limit_h_max 10
_diffrn_reflns_limit_h_min -11
_diffrn_reflns_limit_k_max 11
_diffrn_reflns_limit_k_min -11
_diffrn_reflns_limit_l_max 20
_diffrn_reflns_limit_l_min -20
_diffrn_reflns_number 10100
_diffrn_reflns_theta_full 25.36
_diffrn_reflns_theta_max 25.36
_diffrn_reflns_theta_min 2.16
_exptl_absorpt_coefficient_mu 0.331
_exptl_absorpt_correction_type none
_exptl_crystal_colour yellow
_exptl_crystal_density_diffrn 1.228
_exptl_crystal_density_meas ?
_exptl_crystal_density_method .
_exptl_crystal_description irregular
_exptl_crystal_F_000 564
_exptl_crystal_size_max 0.262
_exptl_crystal_size_mid 0.161
_exptl_crystal_size_min 0.001
_refine_diff_density_max 0.573
_refine_diff_density_min -0.367
_refine_diff_density_rms 0.062
_refine_ls_extinction_method none
_refine_ls_goodness_of_fit_ref 1.116
_refine_ls_hydrogen_treatment mixed
_refine_ls_matrix_type full
_refine_ls_number_parameters 342
_refine_ls_number_reflns 5087
_refine_ls_number_restraints 0
_refine_ls_restrained_S_all 1.116
_refine_ls_R_factor_all 0.0692
_refine_ls_R_factor_gt 0.0549
_refine_ls_shift/su_max 0.001
_refine_ls_shift/su_mean 0.000
_refine_ls_structure_factor_coef Fsqd
_refine_ls_weighting_details 'calc w=1/[\s^2^(Fo^2^)+(0.0589P)^2^+0.6622P] where P=(Fo^2^+2Fc^2^)/3'
_refine_ls_weighting_scheme calc
_refine_ls_wR_factor_gt 0.1237
_refine_ls_wR_factor_ref 0.1303
_reflns_number_gt 4288
_reflns_number_total 5087
_reflns_threshold_expression >2sigma(I)
_cod_data_source_file ic049325xsi20040709_105139_1.cif
_cod_data_source_block hdp007s
_cod_depositor_comments
;
The following automatic conversions were performed:
'_symmetry_cell_setting' value 'Triclinic' changed to 'triclinic'
according to '/home/saulius/struct/CIF-dictionaries/cif_core.dic'
dictionary named 'cif_core.dic' version 2.4.1 from 2010-06-29.

Automatic conversion script
Id: cif_fix_enum 1527 2010-12-29 10:47:43Z saulius 
;
_cod_original_cell_volume 1439.8(7)
_cod_database_code 4311600

loop_
_symmetry_equiv_pos_as_xyz
'x, y, z'
'-x, -y, -z'

loop_
_atom_site_label
_atom_site_type_symbol
_atom_site_fract_x
_atom_site_fract_y
_atom_site_fract_z
_atom_site_U_iso_or_equiv
_atom_site_adp_type
_atom_site_occupancy
_atom_site_symmetry_multiplicity
_atom_site_calc_flag
_atom_site_refinement_flags
_atom_site_disorder_assembly
_atom_site_disorder_group
Ti1 Ti 0.53618(5) 0.68148(5) 0.74429(3) 0.02286(15) Uani 1 1 d . . .
O1 O 0.6160(2) 0.53970(19) 0.70153(11) 0.0333(5) Uani 1 1 d . . .
O2 O 0.5061(2) 0.82949(19) 0.66222(11) 0.0326(4) Uani 1 1 d . . .
O3 O 0.3640(2) 0.6280(2) 0.79614(12) 0.0346(5) Uani 1 1 d . . .
O4 O 0.65305(19) 0.7319(2) 0.81546(11) 0.0321(4) Uani 1 1 d . . .
C1 C 0.6935(3) 0.4200(3) 0.69378(16) 0.0250(6) Uani 1 1 d . . .
C2 C 0.7776(3) 0.4197(3) 0.62155(16) 0.0271(6) Uani 1 1 d . . .
C3 C 0.8545(3) 0.2968(3) 0.61420(17) 0.0312(6) Uani 1 1 d . . .
H3 H 0.9135 0.2943 0.5655 0.037 Uiso 1 1 calc R . .
C4 C 0.8473(3) 0.1780(3) 0.67617(18) 0.0334(7) Uani 1 1 d . . .
H4 H 0.8999 0.0942 0.6698 0.040 Uiso 1 1 calc R . .
C5 C 0.7636(3) 0.1812(3) 0.74736(18) 0.0334(7) Uani 1 1 d . . .
H5 H 0.7594 0.0990 0.7900 0.040 Uiso 1 1 calc R . .
C6 C 0.6851(3) 0.3026(3) 0.75810(16) 0.0285(6) Uani 1 1 d . . .
C7 C 0.7830(4) 0.5482(3) 0.55241(19) 0.0458(8) Uani 1 1 d . . .
H7A H 0.6886 0.5605 0.5274 0.069 Uiso 1 1 calc R . .
H7B H 0.8604 0.5348 0.5111 0.069 Uiso 1 1 calc R . .
H7C H 0.8035 0.6327 0.5738 0.069 Uiso 1 1 calc R . .
C8 C 0.5941(4) 0.3072(3) 0.83541(18) 0.0442(8) Uani 1 1 d . . .
H8A H 0.6269 0.3850 0.8593 0.066 Uiso 1 1 calc R . .
H8B H 0.6048 0.2171 0.8743 0.066 Uiso 1 1 calc R . .
H8C H 0.4912 0.3227 0.8232 0.066 Uiso 1 1 calc R . .
C9 C 0.3964(3) 0.9118(3) 0.62388(16) 0.0259(6) Uani 1 1 d . . .
C10 C 0.3580(3) 0.8881(3) 0.54886(16) 0.0279(6) Uani 1 1 d . . .
C11 C 0.2452(3) 0.9709(3) 0.51167(18) 0.0341(6) Uani 1 1 d . . .
H11 H 0.2164 0.9574 0.4603 0.041 Uiso 1 1 calc R . .
C12 C 0.1743(3) 1.0723(3) 0.54816(19) 0.0390(7) Uani 1 1 d . . .
H12 H 0.0953 1.1257 0.5227 0.047 Uiso 1 1 calc R . .
C13 C 0.2176(3) 1.0965(3) 0.62124(19) 0.0353(7) Uani 1 1 d . . .
H13 H 0.1705 1.1691 0.6447 0.042 Uiso 1 1 calc R . .
C14 C 0.3297(3) 1.0159(3) 0.66148(17) 0.0304(6) Uani 1 1 d . . .
C15 C 0.3787(3) 1.0407(4) 0.7409(2) 0.0439(8) Uani 1 1 d . . .
H15A H 0.3689 0.9529 0.7824 0.066 Uiso 1 1 calc R . .
H15B H 0.3180 1.1156 0.7586 0.066 Uiso 1 1 calc R . .
H15C H 0.4812 1.0698 0.7337 0.066 Uiso 1 1 calc R . .
C16 C 0.4386(3) 0.7800(3) 0.50882(18) 0.0347(7) Uani 1 1 d . . .
H16A H 0.4037 0.7850 0.4542 0.052 Uiso 1 1 calc R . .
H16B H 0.4211 0.6849 0.5421 0.052 Uiso 1 1 calc R . .
H16C H 0.5436 0.7994 0.5041 0.052 Uiso 1 1 calc R . .
C17 C 0.2526(3) 0.5340(3) 0.82212(17) 0.0283(6) Uani 1 1 d . . .
C18 C 0.1858(3) 0.4738(3) 0.76522(17) 0.0328(6) Uani 1 1 d . . .
C19 C 0.0746(3) 0.3785(3) 0.79416(19) 0.0404(7) Uani 1 1 d . . .
H19 H 0.0274 0.3355 0.7567 0.049 Uiso 1 1 calc R . .
C20 C 0.0309(3) 0.3447(3) 0.8760(2) 0.0432(8) Uani 1 1 d . . .
H20 H -0.0455 0.2787 0.8946 0.052 Uiso 1 1 calc R . .
C21 C 0.0980(3) 0.4065(3) 0.93069(19) 0.0401(7) Uani 1 1 d . . .
H21 H 0.0667 0.3830 0.9871 0.048 Uiso 1 1 calc R . .
C22 C 0.2101(3) 0.5024(3) 0.90547(17) 0.0322(6) Uani 1 1 d . . .
C23 C 0.2337(4) 0.5106(4) 0.67557(19) 0.0497(9) Uani 1 1 d . . .
H23A H 0.3318 0.4711 0.6669 0.074 Uiso 1 1 calc R . .
H23B H 0.2356 0.6140 0.6573 0.074 Uiso 1 1 calc R . .
H23C H 0.1649 0.4705 0.6442 0.074 Uiso 1 1 calc R . .
C24 C 0.2837(4) 0.5722(4) 0.9643(2) 0.0511(9) Uani 1 1 d . . .
H24A H 0.2450 0.5335 1.0203 0.077 Uiso 1 1 calc R . .
H24B H 0.2648 0.6748 0.9512 0.077 Uiso 1 1 calc R . .
H24C H 0.3894 0.5540 0.9598 0.077 Uiso 1 1 calc R . .
C25 C 0.7715(3) 0.7945(3) 0.83717(16) 0.0269(6) Uani 1 1 d . . .
C26 C 0.9008(3) 0.8039(3) 0.78693(17) 0.0328(6) Uani 1 1 d . . .
C27 C 1.0196(3) 0.8671(3) 0.8116(2) 0.0450(8) Uani 1 1 d . . .
H27 H 1.1094 0.8732 0.7791 0.054 Uiso 1 1 calc R . .
C28 C 1.0108(4) 0.9208(4) 0.8812(2) 0.0555(10) Uani 1 1 d . . .
H28 H 1.0936 0.9642 0.8966 0.067 Uiso 1 1 calc R . .
C29 C 0.8815(4) 0.9119(4) 0.92931(19) 0.0521(9) Uani 1 1 d . . .
H29 H 0.8760 0.9501 0.9775 0.063 Uiso 1 1 calc R . .
C30 C 0.7591(3) 0.8482(3) 0.90852(17) 0.0363(7) Uani 1 1 d . . .
C31 C 0.9090(3) 0.7509(3) 0.7087(2) 0.0447(8) Uani 1 1 d . . .
H31A H 1.0040 0.7754 0.6792 0.067 Uiso 1 1 calc R . .
H31B H 0.8305 0.7949 0.6748 0.067 Uiso 1 1 calc R . .
H31C H 0.8980 0.6475 0.7208 0.067 Uiso 1 1 calc R . .
C32 C 0.6180(4) 0.8372(4) 0.9602(2) 0.0506(9) Uani 1 1 d . . .
H32A H 0.5387 0.8799 0.9265 0.076 Uiso 1 1 calc R . .
H32B H 0.6263 0.8875 1.0050 0.076 Uiso 1 1 calc R . .
H32C H 0.5968 0.7371 0.9828 0.076 Uiso 1 1 calc R . .

loop_
_atom_site_aniso_label
_atom_site_aniso_U_11
_atom_site_aniso_U_22
_atom_site_aniso_U_33
_atom_site_aniso_U_23
_atom_site_aniso_U_13
_atom_site_aniso_U_12
Ti1 0.0208(3) 0.0242(3) 0.0242(3) -0.00693(19) 0.00005(18) 0.00106(18)
O1 0.0360(11) 0.0282(10) 0.0363(11) -0.0101(9) 0.0025(9) 0.0050(8)
O2 0.0267(10) 0.0325(10) 0.0366(11) -0.0019(9) -0.0045(8) 0.0046(8)
O3 0.0278(10) 0.0371(11) 0.0406(11) -0.0134(9) 0.0058(9) -0.0066(8)
O4 0.0261(10) 0.0387(11) 0.0330(10) -0.0103(9) -0.0038(8) -0.0013(8)
C1 0.0226(13) 0.0217(13) 0.0327(15) -0.0094(11) -0.0049(11) 0.0017(10)
C2 0.0278(14) 0.0266(13) 0.0276(14) -0.0072(11) -0.0029(11) 0.0021(11)
C3 0.0275(14) 0.0334(15) 0.0345(15) -0.0117(13) -0.0015(12) 0.0054(12)
C4 0.0278(15) 0.0261(14) 0.0483(18) -0.0113(13) -0.0079(13) 0.0050(11)
C5 0.0311(15) 0.0245(14) 0.0428(17) 0.0011(13) -0.0110(13) -0.0035(12)
C6 0.0262(14) 0.0287(14) 0.0299(14) -0.0035(12) -0.0032(11) -0.0053(11)
C7 0.058(2) 0.0382(17) 0.0353(17) 0.0003(14) 0.0091(15) 0.0119(15)
C8 0.050(2) 0.0442(18) 0.0350(17) -0.0023(14) 0.0050(14) -0.0016(15)
C9 0.0188(13) 0.0222(13) 0.0338(15) 0.0003(11) 0.0012(11) -0.0012(10)
C10 0.0251(14) 0.0253(13) 0.0319(15) -0.0029(11) 0.0017(11) -0.0032(11)
C11 0.0296(15) 0.0345(15) 0.0360(16) -0.0011(13) -0.0054(12) -0.0006(12)
C12 0.0274(15) 0.0344(16) 0.0514(19) -0.0001(14) -0.0028(14) 0.0077(12)
C13 0.0257(14) 0.0287(15) 0.0513(19) -0.0100(14) 0.0038(13) 0.0025(12)
C14 0.0219(14) 0.0307(14) 0.0386(16) -0.0086(12) 0.0067(12) -0.0074(11)
C15 0.0337(16) 0.0513(19) 0.051(2) -0.0224(16) 0.0002(14) -0.0042(14)
C16 0.0323(15) 0.0322(15) 0.0391(16) -0.0071(13) 0.0000(13) 0.0010(12)
C17 0.0203(13) 0.0283(14) 0.0363(15) -0.0078(12) 0.0020(11) 0.0003(11)
C18 0.0274(14) 0.0362(15) 0.0351(16) -0.0086(13) -0.0007(12) 0.0007(12)
C19 0.0332(16) 0.0445(18) 0.0462(18) -0.0141(15) -0.0034(14) -0.0081(14)
C20 0.0322(16) 0.0414(17) 0.054(2) -0.0051(15) 0.0020(14) -0.0119(14)
C21 0.0362(17) 0.0454(17) 0.0342(16) 0.0001(14) 0.0055(13) -0.0033(14)
C22 0.0268(14) 0.0370(15) 0.0324(15) -0.0061(13) -0.0023(12) 0.0025(12)
C23 0.048(2) 0.067(2) 0.0361(18) -0.0159(17) 0.0022(15) -0.0138(17)
C24 0.047(2) 0.068(2) 0.0417(19) -0.0194(17) 0.0009(15) -0.0101(17)
C25 0.0286(14) 0.0203(13) 0.0301(14) 0.0015(11) -0.0103(12) -0.0021(11)
C26 0.0330(15) 0.0274(14) 0.0348(15) 0.0024(12) -0.0065(13) -0.0004(12)
C27 0.0343(17) 0.0469(19) 0.050(2) 0.0014(16) -0.0056(15) -0.0110(14)
C28 0.053(2) 0.063(2) 0.050(2) -0.0044(18) -0.0171(17) -0.0276(18)
C29 0.072(2) 0.055(2) 0.0319(17) -0.0099(15) -0.0102(17) -0.0218(18)
C30 0.0460(18) 0.0322(15) 0.0291(15) -0.0005(12) -0.0071(13) -0.0065(13)
C31 0.0340(17) 0.0500(19) 0.051(2) -0.0151(16) 0.0079(15) -0.0032(14)
C32 0.059(2) 0.059(2) 0.0366(18) -0.0182(16) 0.0069(16) -0.0125(18)

loop_
_atom_type_symbol
_atom_type_description
_atom_type_scat_dispersion_real
_atom_type_scat_dispersion_imag
_atom_type_scat_source
C C 0.0033 0.0016 'International Tables Vol C Tables 4.2.6.8 and 6.1.1.4'
H H 0.0000 0.0000 'International Tables Vol C Tables 4.2.6.8 and 6.1.1.4'
O O 0.0106 0.0060 'International Tables Vol C Tables 4.2.6.8 and 6.1.1.4'
Ti Ti 0.2776 0.4457 'International Tables Vol C Tables 4.2.6.8 and 6.1.1.4'

loop_
_geom_angle_atom_site_label_1
_geom_angle_atom_site_label_2
_geom_angle_atom_site_label_3
_geom_angle
_geom_angle_site_symmetry_1
_geom_angle_site_symmetry_3
_geom_angle_publ_flag
O3 Ti1 O1 109.67(9) . . ?
O3 Ti1 O2 108.49(9) . . ?
O1 Ti1 O2 108.37(9) . . ?
O3 Ti1 O4 109.02(9) . . ?
O1 Ti1 O4 111.07(9) . . ?
O2 Ti1 O4 110.18(9) . . ?
C1 O1 Ti1 161.21(18) . . ?
C9 O2 Ti1 141.90(17) . . ?
C17 O3 Ti1 153.75(17) . . ?
C25 O4 Ti1 154.82(18) . . ?
O1 C1 C2 118.5(2) . . ?
O1 C1 C6 119.0(2) . . ?
C2 C1 C6 122.4(2) . . ?
C3 C2 C1 117.9(2) . . ?
C3 C2 C7 120.9(2) . . ?
C1 C2 C7 121.2(2) . . ?
C4 C3 C2 121.3(3) . . ?
C4 C3 H3 119.4 . . ?
C2 C3 H3 119.4 . . ?
C5 C4 C3 119.8(3) . . ?
C5 C4 H4 120.1 . . ?
C3 C4 H4 120.1 . . ?
C4 C5 C6 121.2(3) . . ?
C4 C5 H5 119.4 . . ?
C6 C5 H5 119.4 . . ?
C1 C6 C5 117.4(2) . . ?
C1 C6 C8 121.0(3) . . ?
C5 C6 C8 121.6(3) . . ?
C2 C7 H7A 109.5 . . ?
C2 C7 H7B 109.5 . . ?
H7A C7 H7B 109.5 . . ?
C2 C7 H7C 109.5 . . ?
H7A C7 H7C 109.5 . . ?
H7B C7 H7C 109.5 . . ?
C6 C8 H8A 109.5 . . ?
C6 C8 H8B 109.5 . . ?
H8A C8 H8B 109.5 . . ?
C6 C8 H8C 109.5 . . ?
H8A C8 H8C 109.5 . . ?
H8B C8 H8C 109.5 . . ?
O2 C9 C10 118.3(2) . . ?
O2 C9 C14 118.7(2) . . ?
C10 C9 C14 123.0(2) . . ?
C9 C10 C11 117.4(2) . . ?
C9 C10 C16 121.0(2) . . ?
C11 C10 C16 121.6(3) . . ?
C12 C11 C10 121.1(3) . . ?
C12 C11 H11 119.5 . . ?
C10 C11 H11 119.5 . . ?
C13 C12 C11 120.3(3) . . ?
C13 C12 H12 119.9 . . ?
C11 C12 H12 119.9 . . ?
C12 C13 C14 121.0(3) . . ?
C12 C13 H13 119.5 . . ?
C14 C13 H13 119.5 . . ?
C9 C14 C13 117.2(3) . . ?
C9 C14 C15 120.9(3) . . ?
C13 C14 C15 121.9(3) . . ?
C14 C15 H15A 109.5 . . ?
C14 C15 H15B 109.5 . . ?
H15A C15 H15B 109.5 . . ?
C14 C15 H15C 109.5 . . ?
H15A C15 H15C 109.5 . . ?
H15B C15 H15C 109.5 . . ?
C10 C16 H16A 109.5 . . ?
C10 C16 H16B 109.5 . . ?
H16A C16 H16B 109.5 . . ?
C10 C16 H16C 109.5 . . ?
H16A C16 H16C 109.5 . . ?
H16B C16 H16C 109.5 . . ?
O3 C17 C18 119.4(2) . . ?
O3 C17 C22 118.2(2) . . ?
C18 C17 C22 122.3(2) . . ?
C19 C18 C17 117.6(3) . . ?
C19 C18 C23 121.3(3) . . ?
C17 C18 C23 121.1(3) . . ?
C20 C19 C18 121.4(3) . . ?
C20 C19 H19 119.3 . . ?
C18 C19 H19 119.3 . . ?
C21 C20 C19 119.8(3) . . ?
C21 C20 H20 120.1 . . ?
C19 C20 H20 120.1 . . ?
C20 C21 C22 121.5(3) . . ?
C20 C21 H21 119.3 . . ?
C22 C21 H21 119.3 . . ?
C21 C22 C17 117.4(3) . . ?
C21 C22 C24 122.2(3) . . ?
C17 C22 C24 120.3(3) . . ?
C18 C23 H23A 109.5 . . ?
C18 C23 H23B 109.5 . . ?
H23A C23 H23B 109.5 . . ?
C18 C23 H23C 109.5 . . ?
H23A C23 H23C 109.5 . . ?
H23B C23 H23C 109.5 . . ?
C22 C24 H24A 109.5 . . ?
C22 C24 H24B 109.5 . . ?
H24A C24 H24B 109.5 . . ?
C22 C24 H24C 109.5 . . ?
H24A C24 H24C 109.5 . . ?
H24B C24 H24C 109.5 . . ?
O4 C25 C30 118.6(2) . . ?
O4 C25 C26 119.2(2) . . ?
C30 C25 C26 122.3(2) . . ?
C27 C26 C25 117.4(3) . . ?
C27 C26 C31 121.4(3) . . ?
C25 C26 C31 121.1(2) . . ?
C28 C27 C26 121.7(3) . . ?
C28 C27 H27 119.2 . . ?
C26 C27 H27 119.2 . . ?
C27 C28 C29 119.9(3) . . ?
C27 C28 H28 120.1 . . ?
C29 C28 H28 120.1 . . ?
C28 C29 C30 121.2(3) . . ?
C28 C29 H29 119.4 . . ?
C30 C29 H29 119.4 . . ?
C29 C30 C25 117.5(3) . . ?
C29 C30 C32 121.9(3) . . ?
C25 C30 C32 120.5(3) . . ?
C26 C31 H31A 109.5 . . ?
C26 C31 H31B 109.5 . . ?
H31A C31 H31B 109.5 . . ?
C26 C31 H31C 109.5 . . ?
H31A C31 H31C 109.5 . . ?
H31B C31 H31C 109.5 . . ?
C30 C32 H32A 109.5 . . ?
C30 C32 H32B 109.5 . . ?
H32A C32 H32B 109.5 . . ?
C30 C32 H32C 109.5 . . ?
H32A C32 H32C 109.5 . . ?
H32B C32 H32C 109.5 . . ?

loop_
_geom_bond_atom_site_label_1
_geom_bond_atom_site_label_2
_geom_bond_distance
_geom_bond_site_symmetry_2
_geom_bond_publ_flag
Ti1 O3 1.7830(19) . ?
Ti1 O1 1.7840(18) . ?
Ti1 O2 1.7953(19) . ?
Ti1 O4 1.7981(19) . ?
O1 C1 1.362(3) . ?
O2 C9 1.374(3) . ?
O3 C17 1.369(3) . ?
O4 C25 1.360(3) . ?
C1 C2 1.388(4) . ?
C1 C6 1.392(4) . ?
C2 C3 1.384(4) . ?
C2 C7 1.511(4) . ?
C3 C4 1.377(4) . ?
C3 H3 0.9500 . ?
C4 C5 1.376(4) . ?
C4 H4 0.9500 . ?
C5 C6 1.394(4) . ?
C5 H5 0.9500 . ?
C6 C8 1.497(4) . ?
C7 H7A 0.9800 . ?
C7 H7B 0.9800 . ?
C7 H7C 0.9800 . ?
C8 H8A 0.9800 . ?
C8 H8B 0.9800 . ?
C8 H8C 0.9800 . ?
C9 C10 1.389(4) . ?
C9 C14 1.395(4) . ?
C10 C11 1.391(4) . ?
C10 C16 1.501(4) . ?
C11 C12 1.379(4) . ?
C11 H11 0.9500 . ?
C12 C13 1.375(4) . ?
C12 H12 0.9500 . ?
C13 C14 1.396(4) . ?
C13 H13 0.9500 . ?
C14 C15 1.495(4) . ?
C15 H15A 0.9800 . ?
C15 H15B 0.9800 . ?
C15 H15C 0.9800 . ?
C16 H16A 0.9800 . ?
C16 H16B 0.9800 . ?
C16 H16C 0.9800 . ?
C17 C18 1.392(4) . ?
C17 C22 1.395(4) . ?
C18 C19 1.384(4) . ?
C18 C23 1.505(4) . ?
C19 C20 1.374(4) . ?
C19 H19 0.9500 . ?
C20 C21 1.374(4) . ?
C20 H20 0.9500 . ?
C21 C22 1.384(4) . ?
C21 H21 0.9500 . ?
C22 C24 1.503(4) . ?
C23 H23A 0.9800 . ?
C23 H23B 0.9800 . ?
C23 H23C 0.9800 . ?
C24 H24A 0.9800 . ?
C24 H24B 0.9800 . ?
C24 H24C 0.9800 . ?
C25 C30 1.390(4) . ?
C25 C26 1.399(4) . ?
C26 C27 1.386(4) . ?
C26 C31 1.494(4) . ?
C27 C28 1.363(5) . ?
C27 H27 0.9500 . ?
C28 C29 1.381(5) . ?
C28 H28 0.9500 . ?
C29 C30 1.389(4) . ?
C29 H29 0.9500 . ?
C30 C32 1.499(4) . ?
C31 H31A 0.9800 . ?
C31 H31B 0.9800 . ?
C31 H31C 0.9800 . ?
C32 H32A 0.9800 . ?
C32 H32B 0.9800 . ?
C32 H32C 0.9800 . ?

loop_
_cod_related_entry_id
_cod_related_entry_database
_cod_related_entry_code
1 ChemSpider 30660892
